data_8104345
loop_
_publ_author_name
'Ram, U.S.'
'Dubey, M.'
'Singh, G.'

_publ_section_title
;
 Structure and growth of an unusual silicon carbide polytype 147R
;
_journal_name_full
;
Zeitschrift fuer Kristallographie, Kristallgeometrie, Kristallphysik, 
Kristallchemie (-144,1977)
;
_journal_page_first 341
_journal_page_last 351
_journal_volume 137
_journal_year 1973
_chemical_formula_sum 'C Si'
_chemical_name_systematic 'Si C'
_space_group_IT_number 160
_symmetry_space_group_name_Hall 'R 3 -2"'
_symmetry_space_group_name_H-M 'R 3 m :H'
_cell_angle_alpha 90
_cell_angle_beta 90
_cell_angle_gamma 120
_cell_formula_units_Z 147
_cell_length_a 3.079
_cell_length_b 3.079
_cell_length_c 370.0198
_cell_volume 3037.910
_citation_journal_id_ASTM ZEKGAX
_cod_data_source_file Ram_ZEKGAX_1973_552.cif
_cod_data_source_block C1Si1
_cod_original_cell_volume 3037.911
_cod_original_formula_sum 'C1 Si1'
_cod_database_code 8104345

loop_
_symmetry_equiv_pos_as_xyz
x,y,z
-y,x-y,z
-x+y,-x,z
-y,-x,z
x,x-y,z
-x+y,y,z
x+2/3,y+1/3,z+1/3
-y+2/3,x-y+1/3,z+1/3
-x+y+2/3,-x+1/3,z+1/3
-y+2/3,-x+1/3,z+1/3
x+2/3,x-y+1/3,z+1/3
-x+y+2/3,y+1/3,z+1/3
x+1/3,y+2/3,z+2/3
-y+1/3,x-y+2/3,z+2/3
-x+y+1/3,-x+2/3,z+2/3
-y+1/3,-x+2/3,z+2/3
x+1/3,x-y+2/3,z+2/3
-x+y+1/3,y+2/3,z+2/3

loop_
_atom_site_label
_atom_site_type_symbol
_atom_site_fract_x
_atom_site_fract_y
_atom_site_fract_z
_atom_site_occupancy
_atom_site_U_iso_or_equiv
C14 C 0 0 0.09354 1 0.0
Si14 Si 0 0 0.08844 1 0.0
Si47 Si 0 0 0.31293 1 0.0
Si40 Si 0 0 0.26531 1 0.0
C23 C 0.3333 0.6667 0.15476 1 0.0
Si22 Si 0.6667 0.3333 0.14286 1 0.0
Si13 Si 0.3333 0.6667 0.08163 1 0.0
Si5 Si 0 0 0.02721 1 0.0
Si1 Si 0 0 0 1 0.0
C29 C 0.6667 0.3333 0.19558 1 0.0
C15 C 0.3333 0.6667 0.10034 1 0.0
Si3 Si 0.3333 0.6667 0.01361 1 0.0
Si33 Si 0.6667 0.3333 0.21769 1 0.0
C6 C 0.3333 0.6667 0.03911 1 0.0
C49 C 0.3333 0.6667 0.33163 1 0.0
Si49 Si 0.3333 0.6667 0.32653 1 0.0
Si35 Si 0.3333 0.6667 0.23129 1 0.0
Si12 Si 0.6667 0.3333 0.07483 1 0.0
Si9 Si 0.3333 0.6667 0.05442 1 0.0
C27 C 0.6667 0.3333 0.18197 1 0.0
Si43 Si 0.3333 0.6667 0.28571 1 0.0
C4 C 0.6667 0.3333 0.02551 1 0.0
C10 C 0.6667 0.3333 0.06632 1 0.0
Si19 Si 0.3333 0.6667 0.12245 1 0.0
Si17 Si 0 0 0.10884 1 0.0
Si10 Si 0.6667 0.3333 0.06122 1 0.0
C13 C 0.3333 0.6667 0.08673 1 0.0
Si31 Si 0.3333 0.6667 0.20408 1 0.0
C38 C 0 0 0.2568 1 0.0
Si46 Si 0.6667 0.3333 0.30612 1 0.0
Si11 Si 0 0 0.06803 1 0.0
C22 C 0.6667 0.3333 0.14796 1 0.0
C3 C 0.3333 0.6667 0.01871 1 0.0
C2 C 0.6667 0.3333 0.01191 1 0.0
C24 C 0 0 0.16156 1 0.0
C46 C 0.6667 0.3333 0.31122 1 0.0
C7 C 0 0 0.04592 1 0.0
C17 C 0 0 0.11394 1 0.0
C33 C 0.6667 0.3333 0.22279 1 0.0
Si45 Si 0.3333 0.6667 0.29932 1 0.0
C19 C 0.3333 0.6667 0.12755 1 0.0
Si15 Si 0.3333 0.6667 0.09524 1 0.0
C36 C 0.6667 0.3333 0.24319 1 0.0
C5 C 0 0 0.03231 1 0.0
C16 C 0.6667 0.3333 0.10714 1 0.0
Si24 Si 0 0 0.15646 1 0.0
Si38 Si 0 0 0.2517 1 0.0
Si21 Si 0.3333 0.6667 0.13605 1 0.0
C32 C 0 0 0.21598 1 0.0
C42 C 0.6667 0.3333 0.28401 1 0.0
C43 C 0.3333 0.6667 0.29081 1 0.0
C18 C 0.6667 0.3333 0.12075 1 0.0
Si4 Si 0.6667 0.3333 0.02041 1 0.0
Si44 Si 0 0 0.29252 1 0.0
C1 C 0 0 0.0051 1 0.0
Si34 Si 0 0 0.22449 1 0.0
Si30 Si 0 0 0.19728 1 0.0
C26 C 0 0 0.17517 1 0.0
Si16 Si 0.6667 0.3333 0.10204 1 0.0
Si26 Si 0 0 0.17007 1 0.0
Si7 Si 0 0 0.04082 1 0.0
C20 C 0 0 0.13435 1 0.0
Si41 Si 0.3333 0.6667 0.27211 1 0.0
C41 C 0.3333 0.6667 0.27721 1 0.0
C31 C 0.3333 0.6667 0.20918 1 0.0
C21 C 0.3333 0.6667 0.14115 1 0.0
Si28 Si 0.3333 0.6667 0.18367 1 0.0
Si42 Si 0.6667 0.3333 0.27891 1 0.0
C30 C 0 0 0.20238 1 0.0
Si29 Si 0.6667 0.3333 0.19048 1 0.0
Si36 Si 0.6667 0.3333 0.23809 1 0.0
C12 C 0.6667 0.3333 0.07993 1 0.0
C39 C 0.6667 0.3333 0.2636 1 0.0
Si8 Si 0.6667 0.3333 0.04762 1 0.0
Si18 Si 0.6667 0.3333 0.11565 1 0.0
Si6 Si 0.3333 0.6667 0.03401 1 0.0
C8 C 0.6667 0.3333 0.05272 1 0.0
C45 C 0.3333 0.6667 0.30442 1 0.0
Si27 Si 0.6667 0.3333 0.17687 1 0.0
C28 C 0.3333 0.6667 0.18877 1 0.0
Si32 Si 0 0 0.21088 1 0.0
Si23 Si 0.3333 0.6667 0.14966 1 0.0
C11 C 0 0 0.07313 1 0.0
C48 C 0.6667 0.3333 0.32483 1 0.0
Si39 Si 0.6667 0.3333 0.2585 1 0.0
C47 C 0 0 0.31803 1 0.0
C35 C 0.3333 0.6667 0.23639 1 0.0
C25 C 0.6667 0.3333 0.16836 1 0.0
C34 C 0 0 0.22959 1 0.0
Si37 Si 0.3333 0.6667 0.2449 1 0.0
Si48 Si 0.6667 0.3333 0.31973 1 0.0
C37 C 0.3333 0.6667 0.25 1 0.0
Si20 Si 0 0 0.12925 1 0.0
C40 C 0 0 0.27041 1 0.0
Si2 Si 0.6667 0.3333 0.0068 1 0.0
C9 C 0.3333 0.6667 0.05952 1 0.0
Si25 Si 0.6667 0.3333 0.16326 1 0.0
C44 C 0 0 0.29762 1 0.0
